data_4341933
loop_
_publ_author_name
'Martin-Diaconescu, Vlad'
'Gennari, Marcello'
'Gerey, Bertrand'
'Tsui, Emily'
'Kanady, Jacob'
'Tran, Rosalie'
'P\'ecaut, Jacques'
'Maganas, Dimitrios'
'Krewald, Vera'
'Gour\'e, Eric'
'Duboc, Carole'
'Yano, Junko'
'Agapie, Theodor'
'Collomb, Marie-Noelle'
'DeBeer, Serena'

_publ_section_title
;
 Ca K-Edge XAS as a Probe of Calcium Centers in Complex Systems.
;
_journal_issue 4
_journal_name_full 'Inorganic chemistry'
_journal_page_first 1283
_journal_page_last 1292
_journal_paper_doi 10.1021/ic501991e
_journal_volume 54
_journal_year 2015
_chemical_formula_sum 'C22 H34 Ca2 N2 O14'
_chemical_formula_weight 630.67
_chemical_name_systematic
; 
?
;
_space_group_IT_number 14
_symmetry_cell_setting monoclinic
_symmetry_space_group_name_Hall '-P 2ybc'
_symmetry_space_group_name_H-M 'P 1 21/c 1'
_atom_sites_solution_hydrogens difmap
_atom_sites_solution_primary direct
_atom_sites_solution_secondary difmap
_audit_creation_method SHELXL-97
_cell_angle_alpha 90.00
_cell_angle_beta 92.118(4)
_cell_angle_gamma 90.00
_cell_formula_units_Z 2
_cell_length_a 16.8494(6)
_cell_length_b 9.8491(4)
_cell_length_c 8.3210(4)
_cell_measurement_reflns_used 1851
_cell_measurement_temperature 150(2)
_cell_measurement_theta_max 32.2355
_cell_measurement_theta_min 3.3883
_cell_volume 1379.94(10)
_computing_cell_refinement
;
CrysAlisPro, Agilent Technologies,
Version 1.171.35.19 (release 27-10-2011 CrysAlis171 .NET)
(compiled Oct 27 2011,15:02:11)
;
_computing_data_collection
;
CrysAlisPro, Agilent Technologies,
Version 1.171.35.19 (release 27-10-2011 CrysAlis171 .NET)
(compiled Oct 27 2011,15:02:11)
;
_computing_data_reduction
;
CrysAlisPro, Agilent Technologies,
Version 1.171.35.19 (release 27-10-2011 CrysAlis171 .NET)
(compiled Oct 27 2011,15:02:11)
;
_computing_structure_refinement 'SHELXL-97 (Sheldrick, 1997)'
_computing_structure_solution 'SHELXS-97 (Sheldrick, 1990)'
_diffrn_ambient_temperature 150(2)
_diffrn_detector_area_resol_mean 15.9653
_diffrn_measured_fraction_theta_full 0.992
_diffrn_measured_fraction_theta_max 0.992
_diffrn_measurement_details
;
  1 omega   -3.00   93.00   1.0000    3.0000
omega____ theta____ kappa____ phi______ frames
    -       25.4051   77.0000   90.0000 96

  2 omega   34.00   60.00   1.0000    3.0000
omega____ theta____ kappa____ phi______ frames
    -       25.4051  179.0000   60.0000 26

  3 omega  -56.00   41.00   1.0000    3.0000
omega____ theta____ kappa____ phi______ frames
    -      -27.2801   77.0000    0.0000 97

;
_diffrn_measurement_device_type 'Xcalibur, Sapphire3'
_diffrn_measurement_method '\w scans'
_diffrn_radiation_monochromator graphite
_diffrn_radiation_source 'fine-focus sealed tube'
_diffrn_radiation_type MoK\a
_diffrn_radiation_wavelength 0.71073
_diffrn_reflns_av_R_equivalents 0.0270
_diffrn_reflns_av_sigmaI/netI 0.0474
_diffrn_reflns_limit_h_max 11
_diffrn_reflns_limit_h_min -22
_diffrn_reflns_limit_k_max 12
_diffrn_reflns_limit_k_min -13
_diffrn_reflns_limit_l_max 11
_diffrn_reflns_limit_l_min -11
_diffrn_reflns_number 6154
_diffrn_reflns_theta_full 28.28
_diffrn_reflns_theta_max 28.28
_diffrn_reflns_theta_min 3.40
_exptl_absorpt_coefficient_mu 0.485
_exptl_absorpt_correction_T_max 0.8982
_exptl_absorpt_correction_T_min 0.6739
_exptl_absorpt_correction_type multi-scan
_exptl_absorpt_process_details
;
CrysAlisPro, Agilent Technologies,
Version 1.171.35.19 (release 27-10-2011 CrysAlis171 .NET)
(compiled Oct 27 2011,15:02:11)
Empirical absorption correction using spherical harmonics,
 implemented in SCALE3 ABSPACK scaling algorithm.
;
_exptl_crystal_colour colourless
_exptl_crystal_density_diffrn 1.518
_exptl_crystal_density_method 'not measured'
_exptl_crystal_description 'long bloc'
_exptl_crystal_F_000 664
_exptl_crystal_size_max 0.88
_exptl_crystal_size_mid 0.31
_exptl_crystal_size_min 0.23
_refine_diff_density_max 0.375
_refine_diff_density_min -0.273
_refine_diff_density_rms 0.062
_refine_ls_extinction_method none
_refine_ls_goodness_of_fit_ref 1.036
_refine_ls_hydrogen_treatment refall
_refine_ls_matrix_type full
_refine_ls_number_parameters 249
_refine_ls_number_reflns 3395
_refine_ls_number_restraints 0
_refine_ls_restrained_S_all 1.036
_refine_ls_R_factor_all 0.0459
_refine_ls_R_factor_gt 0.0350
_refine_ls_shift/su_max 0.001
_refine_ls_shift/su_mean 0.000
_refine_ls_structure_factor_coef Fsqd
_refine_ls_weighting_details 'calc w=1/[\s^2^(Fo^2^)+(0.0336P)^2^+0.0813P] where P=(Fo^2^+2Fc^2^)/3'
_refine_ls_weighting_scheme calc
_refine_ls_wR_factor_gt 0.0757
_refine_ls_wR_factor_ref 0.0816
_reflns_number_gt 2839
_reflns_number_total 3395
_reflns_threshold_expression >2sigma(I)
_cod_data_source_file ic501991e_si_002.cif
_cod_data_source_block '[Ca2(bzida)2(H2O)6]n_8i'
_cod_depositor_comments 'Adding full bibliography for 4341933.cif.'
_cod_original_cell_volume 1379.93(10)
_cod_original_sg_symbol_H-M 'P 21/c'
_cod_database_code 4341933

loop_
_symmetry_equiv_pos_as_xyz
'x, y, z'
'-x, y+1/2, -z+1/2'
'-x, -y, -z'
'x, -y-1/2, z-1/2'

loop_
_atom_site_label
_atom_site_type_symbol
_atom_site_fract_x
_atom_site_fract_y
_atom_site_fract_z
_atom_site_U_iso_or_equiv
_atom_site_adp_type
_atom_site_occupancy
_atom_site_symmetry_multiplicity
_atom_site_calc_flag
Ca1 Ca 0.390509(18) 0.58728(3) 0.41737(4) 0.01114(9) Uani 1 1 d
O1 O 0.38538(6) 0.34705(11) 0.43033(13) 0.0135(2) Uani 1 1 d
O2 O 0.36414(7) 0.15096(11) 0.30468(14) 0.0168(3) Uani 1 1 d
O3 O 0.38186(6) 0.64159(12) 0.13710(13) 0.0165(3) Uani 1 1 d
O4 O 0.30872(7) 0.70759(11) -0.07673(13) 0.0156(2) Uani 1 1 d
N1 N 0.26932(8) 0.47316(13) 0.24584(16) 0.0120(3) Uani 1 1 d
C1 C 0.30912(9) 0.35245(17) 0.18384(19) 0.0127(3) Uani 1 1 d
H1A H 0.2729(10) 0.2904(17) 0.126(2) 0.008(4) Uiso 1 1 d
H1B H 0.3466(11) 0.3795(19) 0.106(2) 0.018(5) Uiso 1 1 d
C2 C 0.35562(9) 0.27660(16) 0.31646(19) 0.0114(3) Uani 1 1 d
C3 C 0.24702(9) 0.56573(17) 0.1140(2) 0.0148(3) Uani 1 1 d
H3A H 0.2187(10) 0.5182(19) 0.026(2) 0.016(5) Uiso 1 1 d
H3B H 0.2118(11) 0.6335(19) 0.152(2) 0.017(5) Uiso 1 1 d
C4 C 0.31810(9) 0.64273(16) 0.05250(19) 0.0131(3) Uani 1 1 d
C5 C 0.20090(9) 0.43490(17) 0.3443(2) 0.0145(3) Uani 1 1 d
H5A H 0.1794(10) 0.519(2) 0.388(2) 0.016(5) Uiso 1 1 d
H5B H 0.2231(10) 0.3859(18) 0.436(2) 0.012(4) Uiso 1 1 d
C6 C 0.13728(9) 0.34906(17) 0.2616(2) 0.0161(3) Uani 1 1 d
C7 C 0.14281(10) 0.20812(18) 0.2611(2) 0.0216(4) Uani 1 1 d
H7 H 0.1893(11) 0.1656(19) 0.320(2) 0.022(5) Uiso 1 1 d
C8 C 0.08490(12) 0.1288(2) 0.1835(3) 0.0295(4) Uani 1 1 d
H8 H 0.0891(13) 0.032(2) 0.187(3) 0.036(6) Uiso 1 1 d
C9 C 0.02025(12) 0.1890(2) 0.1083(2) 0.0331(5) Uani 1 1 d
H9 H -0.0215(14) 0.139(2) 0.056(3) 0.046(7) Uiso 1 1 d
C10 C 0.01260(12) 0.3289(2) 0.1097(2) 0.0314(5) Uani 1 1 d
H10 H -0.0343(14) 0.374(2) 0.064(3) 0.047(7) Uiso 1 1 d
C11 C 0.07098(10) 0.4082(2) 0.1850(2) 0.0222(4) Uani 1 1 d
H11 H 0.0641(12) 0.505(2) 0.187(3) 0.035(6) Uiso 1 1 d
O11 O 0.29903(7) 0.55545(14) 0.63489(15) 0.0164(3) Uani 1 1 d
H1O1 H 0.3127(13) 0.483(3) 0.676(3) 0.038(7) Uiso 1 1 d
H2O1 H 0.2971(13) 0.608(2) 0.713(3) 0.039(7) Uiso 1 1 d
O12 O 0.52185(7) 0.48209(13) 0.32599(14) 0.0155(3) Uani 1 1 d
H1O2 H 0.5163(13) 0.416(2) 0.254(3) 0.038(6) Uiso 1 1 d
H2O2 H 0.5491(15) 0.539(3) 0.284(3) 0.052(8) Uiso 1 1 d
O13 O 0.48878(7) 0.77535(12) 0.41983(14) 0.0148(2) Uani 1 1 d
H1O3 H 0.4625(14) 0.820(2) 0.503(3) 0.050(7) Uiso 1 1 d
H2O3 H 0.5312(14) 0.744(2) 0.457(3) 0.045(7) Uiso 1 1 d

loop_
_atom_site_aniso_label
_atom_site_aniso_U_11
_atom_site_aniso_U_22
_atom_site_aniso_U_33
_atom_site_aniso_U_23
_atom_site_aniso_U_13
_atom_site_aniso_U_12
Ca1 0.01344(15) 0.00958(16) 0.01038(16) -0.00020(12) 0.00008(12) -0.00024(12)
O1 0.0153(5) 0.0110(6) 0.0141(6) -0.0011(4) -0.0010(5) -0.0001(4)
O2 0.0239(6) 0.0104(6) 0.0161(6) -0.0008(5) 0.0021(5) 0.0025(5)
O3 0.0167(5) 0.0207(6) 0.0117(6) 0.0007(5) -0.0018(5) -0.0047(5)
O4 0.0232(6) 0.0122(6) 0.0112(5) 0.0023(5) -0.0004(5) -0.0022(5)
N1 0.0134(6) 0.0104(7) 0.0123(6) 0.0011(5) 0.0017(5) 0.0012(5)
C1 0.0143(7) 0.0125(8) 0.0114(8) -0.0007(6) 0.0007(6) -0.0005(6)
C2 0.0111(7) 0.0109(8) 0.0123(7) 0.0003(6) 0.0030(6) -0.0015(6)
C3 0.0141(7) 0.0147(8) 0.0155(8) 0.0021(7) -0.0016(7) -0.0007(6)
C4 0.0185(8) 0.0095(8) 0.0115(7) -0.0038(6) 0.0019(6) -0.0005(6)
C5 0.0143(7) 0.0157(8) 0.0136(8) 0.0009(7) 0.0039(7) 0.0000(6)
C6 0.0145(7) 0.0212(9) 0.0129(8) 0.0001(7) 0.0041(6) -0.0017(7)
C7 0.0193(8) 0.0204(9) 0.0255(10) 0.0009(8) 0.0048(8) -0.0020(7)
C8 0.0313(10) 0.0238(10) 0.0341(11) -0.0039(9) 0.0098(9) -0.0123(8)
C9 0.0262(10) 0.0480(14) 0.0252(11) -0.0064(10) 0.0012(8) -0.0183(10)
C10 0.0206(9) 0.0487(13) 0.0245(10) 0.0053(10) -0.0029(8) -0.0034(9)
C11 0.0179(8) 0.0266(10) 0.0220(10) 0.0027(8) 0.0017(7) 0.0007(7)
O11 0.0227(6) 0.0140(6) 0.0125(6) 0.0000(5) 0.0005(5) 0.0017(5)
O12 0.0183(6) 0.0141(6) 0.0143(6) -0.0009(5) 0.0023(5) -0.0025(5)
O13 0.0151(6) 0.0142(6) 0.0150(6) 0.0000(5) 0.0000(5) 0.0012(5)

loop_
_atom_type_symbol
_atom_type_description
_atom_type_scat_dispersion_real
_atom_type_scat_dispersion_imag
_atom_type_scat_source
C C 0.0033 0.0016 'International Tables Vol C Tables 4.2.6.8 and 6.1.1.4'
H H 0.0000 0.0000 'International Tables Vol C Tables 4.2.6.8 and 6.1.1.4'
N N 0.0061 0.0033 'International Tables Vol C Tables 4.2.6.8 and 6.1.1.4'
O O 0.0106 0.0060 'International Tables Vol C Tables 4.2.6.8 and 6.1.1.4'
Ca Ca 0.2262 0.3064 'International Tables Vol C Tables 4.2.6.8 and 6.1.1.4'

loop_
_exptl_crystal_face_index_h
_exptl_crystal_face_index_k
_exptl_crystal_face_index_l
_exptl_crystal_face_perp_dist
_exptl_oxdiff_crystal_face_indexfrac_h
_exptl_oxdiff_crystal_face_indexfrac_k
_exptl_oxdiff_crystal_face_indexfrac_l
_exptl_oxdiff_crystal_face_x
_exptl_oxdiff_crystal_face_y
_exptl_oxdiff_crystal_face_z
-1 -1 1 0.3119 -1.0000 -1.0000 1.0000 0.0771 0.0231 0.0866
1 1 -1 0.3054 1.0000 1.0000 -1.0000 -0.0771 -0.0231 -0.0866
-1 1 1 0.2941 -1.0000 1.0000 1.0000 -0.0357 -0.0663 0.0912
0 -1 1 0.3166 -0.0000 -1.0000 1.0000 0.0510 0.0558 0.0821
0 1 -1 0.3333 0.0000 1.0000 -1.0000 -0.0510 -0.0558 -0.0821
-1 -1 0 0.1334 -1.0000 -1.0000 0.0000 0.0825 0.0120 0.0022
1 1 0 0.1694 1.0000 1.0000 -0.0000 -0.0825 -0.0120 -0.0022
1 -1 0 0.1005 1.0000 -1.0000 -0.0000 0.0303 0.0774 -0.0068
-1 1 0 0.1258 -1.0000 1.0000 0.0000 -0.0303 -0.0774 0.0068
1 0 0 0.1145 1.0000 -0.0000 -0.0000 -0.0261 0.0327 -0.0045
-1 0 0 0.1129 -1.0000 0.0000 0.0000 0.0261 -0.0327 0.0045
1 -1 -1 0.2966 1.0000 -1.0000 -1.0000 0.0357 0.0663 -0.0912

loop_
_geom_angle_atom_site_label_1
_geom_angle_atom_site_label_2
_geom_angle_atom_site_label_3
_geom_angle
_geom_angle_site_symmetry_1
_geom_angle_site_symmetry_3
O1 Ca1 O3 105.46(4) . .
O1 Ca1 O11 79.22(4) . .
O3 Ca1 O11 137.26(4) . .
O1 Ca1 O4 143.29(4) . 4_576
O3 Ca1 O4 79.68(4) . 4_576
O11 Ca1 O4 73.71(4) . 4_576
O1 Ca1 O13 140.30(4) . .
O3 Ca1 O13 81.83(4) . .
O11 Ca1 O13 121.92(4) . .
O4 Ca1 O13 76.11(4) 4_576 .
O1 Ca1 O12 69.28(4) . .
O3 Ca1 O12 79.90(4) . .
O11 Ca1 O12 137.58(4) . .
O4 Ca1 O12 145.71(4) 4_576 .
O13 Ca1 O12 73.95(4) . .
O1 Ca1 O12 74.05(4) . 3_666
O3 Ca1 O12 149.13(4) . 3_666
O11 Ca1 O12 73.54(4) . 3_666
O4 Ca1 O12 119.72(4) 4_576 3_666
O13 Ca1 O12 80.42(4) . 3_666
O12 Ca1 O12 71.02(4) . 3_666
O1 Ca1 N1 65.12(4) . .
O3 Ca1 N1 63.83(4) . .
O11 Ca1 N1 81.50(4) . .
O4 Ca1 N1 86.48(4) 4_576 .
O13 Ca1 N1 143.86(4) . .
O12 Ca1 N1 108.52(4) . .
O12 Ca1 N1 135.30(4) 3_666 .
O1 Ca1 C4 144.20(4) . 4_576
O3 Ca1 C4 98.55(4) . 4_576
O11 Ca1 C4 65.18(4) . 4_576
O4 Ca1 C4 21.59(4) 4_576 4_576
O13 Ca1 C4 68.56(4) . 4_576
O12 Ca1 C4 142.26(4) . 4_576
O12 Ca1 C4 98.17(4) 3_666 4_576
N1 Ca1 C4 104.20(4) . 4_576
O1 Ca1 C2 19.44(3) . .
O3 Ca1 C2 87.38(4) . .
O11 Ca1 C2 87.54(4) . .
O4 Ca1 C2 133.79(4) 4_576 .
O13 Ca1 C2 145.65(4) . .
O12 Ca1 C2 72.08(4) . .
O12 Ca1 C2 93.22(4) 3_666 .
N1 Ca1 C2 48.55(4) . .
C4 Ca1 C2 145.63(4) 4_576 .
O1 Ca1 Ca1 67.32(3) . 3_666
O3 Ca1 Ca1 115.25(3) . 3_666
O11 Ca1 Ca1 105.81(3) . 3_666
O4 Ca1 Ca1 144.08(3) 4_576 3_666
O13 Ca1 Ca1 74.26(3) . 3_666
O12 Ca1 Ca1 35.96(3) . 3_666
O12 Ca1 Ca1 35.06(3) 3_666 3_666
N1 Ca1 Ca1 129.37(3) . 3_666
C4 Ca1 Ca1 124.65(3) 4_576 3_666
C2 Ca1 Ca1 81.26(3) . 3_666
C2 O1 Ca1 121.90(9) . .
C4 O3 Ca1 124.44(10) . .
C4 O4 Ca1 112.58(9) . 4_575
C3 N1 C1 110.40(13) . .
C3 N1 C5 112.82(12) . .
C1 N1 C5 111.22(13) . .
C3 N1 Ca1 107.80(9) . .
C1 N1 Ca1 100.19(9) . .
C5 N1 Ca1 113.68(9) . .
N1 C1 C2 111.81(13) . .
O2 C2 O1 124.00(14) . .
O2 C2 C1 119.05(13) . .
O1 C2 C1 116.92(13) . .
O2 C2 Ca1 160.12(11) . .
O1 C2 Ca1 38.66(7) . .
C1 C2 Ca1 78.89(8) . .
N1 C3 C4 112.25(13) . .
O4 C4 O3 124.03(15) . .
O4 C4 C3 117.74(13) . .
O3 C4 C3 118.17(14) . .
O4 C4 Ca1 45.82(7) . 4_575
O3 C4 Ca1 82.75(9) . 4_575
C3 C4 Ca1 149.37(10) . 4_575
N1 C5 C6 116.24(14) . .
C7 C6 C11 117.95(16) . .
C7 C6 C5 120.88(15) . .
C11 C6 C5 121.18(16) . .
C8 C7 C6 121.06(17) . .
C9 C8 C7 120.11(19) . .
C8 C9 C10 119.94(18) . .
C9 C10 C11 120.00(18) . .
C10 C11 C6 120.93(18) . .
Ca1 O12 Ca1 108.98(4) . 3_666

loop_
_geom_bond_atom_site_label_1
_geom_bond_atom_site_label_2
_geom_bond_distance
_geom_bond_site_symmetry_2
Ca1 O1 2.3702(11) .
Ca1 O3 2.3919(11) .
Ca1 O11 2.4405(13) .
Ca1 O4 2.4471(11) 4_576
Ca1 O13 2.4842(12) .
Ca1 O12 2.5833(13) .
Ca1 O12 2.6410(12) 3_666
Ca1 N1 2.6935(13) .
Ca1 C4 3.1505(16) 4_576
Ca1 C2 3.2213(16) .
Ca1 Ca1 4.2527(6) 3_666
O1 C2 1.2631(18) .
O2 C2 1.2500(19) .
O3 C4 1.2625(18) .
O4 C4 1.2557(19) .
O4 Ca1 2.4471(11) 4_575
N1 C3 1.465(2) .
N1 C1 1.468(2) .
N1 C5 1.487(2) .
C1 C2 1.525(2) .
C3 C4 1.522(2) .
C4 Ca1 3.1505(16) 4_575
C5 C6 1.511(2) .
C6 C7 1.391(2) .
C6 C11 1.393(2) .
C7 C8 1.390(2) .
C8 C9 1.370(3) .
C9 C10 1.384(3) .
C10 C11 1.387(3) .
O12 Ca1 2.6410(12) 3_666

loop_
_geom_hbond_atom_site_label_D
_geom_hbond_atom_site_label_H
_geom_hbond_atom_site_label_A
_geom_hbond_distance_DH
_geom_hbond_distance_HA
_geom_hbond_distance_DA
_geom_hbond_angle_DHA
_geom_hbond_site_symmetry_A
O13 H2O3 O1 0.83(2) 1.88(2) 2.7034(15) 169(2) 3_666
O13 H1O3 O3 0.95(3) 1.83(3) 2.7247(17) 157(2) 4_576
O12 H2O2 O2 0.81(3) 1.99(3) 2.7916(17) 167(2) 2_655
O12 H1O2 O13 0.89(2) 2.00(2) 2.8870(17) 175(2) 2_645
O11 H2O1 O4 0.83(2) 2.01(2) 2.8287(17) 168(2) 1_556
O11 H1O1 O2 0.82(2) 1.89(2) 2.6866(17) 164(2) 4_566
